data_4317947
loop_
_publ_author_name
'Deborah C. Bebout'
'James F. Bush'
'Kathleen K. Crahan'
'Edith V. Bowers'
'Raymond J. Butcher'

_publ_section_title
;
 Sterically Demanding Multidentate Ligand
 Tris[(2-(6-methylpyridyl))methyl]amine Slows Exchange and Enhances
 Solution State Ligand Proton NMR Coupling to 199Hg(II)
;
_journal_name_full 'Inorganic Chemistry'
_journal_page_first 2529
_journal_page_last 2536
_journal_paper_doi 10.1021/ic011209w
_journal_volume 41
_journal_year 2002
_chemical_formula_sum 'C24 H30 Cl2 Hg N4 O9'
_chemical_formula_weight 790.01
_chemical_name_systematic
;
  ?
;
_space_group_IT_number 2
_symmetry_cell_setting triclinic
_symmetry_space_group_name_Hall '-P 1'
_symmetry_space_group_name_H-M 'P -1'
_atom_sites_solution_hydrogens geom
_atom_sites_solution_primary direct
_atom_sites_solution_secondary difmap
_audit_creation_method SHELXL-97
_cell_angle_alpha 115.458(10)
_cell_angle_beta 90.286(11)
_cell_angle_gamma 108.445(11)
_cell_formula_units_Z 2
_cell_length_a 9.3525(16)
_cell_length_b 12.956(2)
_cell_length_c 14.199(2)
_cell_measurement_reflns_used 39
_cell_measurement_temperature 293(2)
_cell_measurement_theta_max 16.30
_cell_measurement_theta_min 5.25
_cell_volume 1453.5(4)
_computing_cell_refinement 'Siemens XSCANS'
_computing_data_collection 'Siemens XSCANS'
_computing_data_reduction 'Siemens SHELXTL'
_computing_molecular_graphics 'Siemens SHELXTL'
_computing_publication_material 'Siemens SHELXTL'
_computing_structure_refinement 'SHELXL-97 (Sheldrick, 1997)'
_computing_structure_solution 'SHELXS-97 (Sheldrick, 1990)'
_diffrn_ambient_temperature 293(2)
_diffrn_measured_fraction_theta_full 0.888
_diffrn_measured_fraction_theta_max 0.888
_diffrn_measurement_method '\w scans'
_diffrn_radiation_monochromator graphite
_diffrn_radiation_source 'fine-focus sealed tube'
_diffrn_radiation_type MoK\a
_diffrn_radiation_wavelength 0.71073
_diffrn_reflns_av_R_equivalents 0.0224
_diffrn_reflns_av_sigmaI/netI 0.0384
_diffrn_reflns_limit_h_max 10
_diffrn_reflns_limit_h_min 0
_diffrn_reflns_limit_k_max 15
_diffrn_reflns_limit_k_min -16
_diffrn_reflns_limit_l_max 19
_diffrn_reflns_limit_l_min -19
_diffrn_reflns_number 7961
_diffrn_reflns_theta_full 29.99
_diffrn_reflns_theta_max 29.99
_diffrn_reflns_theta_min 2.60
_diffrn_standards_interval_count 97
_diffrn_standards_number 3
_exptl_absorpt_coefficient_mu 5.534
_exptl_absorpt_correction_T_max 0.7885
_exptl_absorpt_correction_T_min 0.3865
_exptl_absorpt_correction_type SHELXA
_exptl_crystal_colour colorless
_exptl_crystal_density_diffrn 1.805
_exptl_crystal_density_method 'not measured'
_exptl_crystal_description parallelopiped
_exptl_crystal_F_000 776
_exptl_crystal_size_max 0.20
_exptl_crystal_size_mid 0.58
_exptl_crystal_size_min 0.27
_refine_diff_density_max 0.725
_refine_diff_density_min -0.611
_refine_diff_density_rms 0.092
_refine_ls_extinction_coef 0.0029(3)
_refine_ls_extinction_expression Fc^*^=kFc[1+0.001xFc^2^\l^3^/sin(2\q)]^-1/4^
_refine_ls_extinction_method SHELXL
_refine_ls_goodness_of_fit_ref 1.033
_refine_ls_hydrogen_treatment mixed
_refine_ls_matrix_type full
_refine_ls_number_parameters 386
_refine_ls_number_reflns 7516
_refine_ls_number_restraints 20
_refine_ls_restrained_S_all 1.043
_refine_ls_R_factor_all 0.0522
_refine_ls_R_factor_gt 0.0363
_refine_ls_shift/su_max 0.002
_refine_ls_shift/su_mean 0.000
_refine_ls_structure_factor_coef Fsqd
_refine_ls_weighting_details 'calc w=1/[\s^2^(Fo^2^)+(0.0415P)^2^+1.0032P] where P=(Fo^2^+2Fc^2^)/3'
_refine_ls_weighting_scheme calc
_refine_ls_wR_factor_gt 0.0845
_refine_ls_wR_factor_ref 0.0915
_reflns_number_gt 6013
_reflns_number_total 7516
_reflns_threshold_expression >2sigma(I)
_cod_data_source_file ic011209w.cif
_cod_data_source_block 1
_cod_depositor_comments
;
The following automatic conversions were performed:

'_symmetry_cell_setting' value 'Triclinic' changed to 'triclinic'
according to the built-in table from CIF Core dictionary named
'cif_core.dic' version 2.4.1 from 2010-06-29.

Automatic conversion script
Id: cif_fix_values 1646 2011-03-28 12:23:43Z adriana 
;
_cod_database_code 4317947

loop_
_symmetry_equiv_pos_as_xyz
'x, y, z'
'-x, -y, -z'

loop_
_atom_site_label
_atom_site_type_symbol
_atom_site_fract_x
_atom_site_fract_y
_atom_site_fract_z
_atom_site_U_iso_or_equiv
_atom_site_adp_type
_atom_site_occupancy
_atom_site_symmetry_multiplicity
_atom_site_calc_flag
_atom_site_refinement_flags
_atom_site_disorder_assembly
_atom_site_disorder_group
Hg Hg 0.813125(19) 0.779506(16) 0.692557(14) 0.05302(8) Uani 1 1 d . . .
Cl1 Cl 0.9841(2) 0.71491(15) 0.90842(12) 0.0787(4) Uani 1 1 d D . .
Cl2 Cl 0.57353(17) 0.75934(16) 0.43283(13) 0.0792(4) Uani 1 1 d . . .
O O 0.4125(5) 0.7601(5) 0.7478(5) 0.1025(16) Uani 1 1 d . . .
O11 O 0.9500(11) 0.6872(9) 0.8042(5) 0.140(4) Uani 0.71 1 d PD A 1
O12 O 0.8550(10) 0.7206(12) 0.9578(7) 0.182(5) Uani 0.71 1 d PD A 1
O13 O 1.0482(16) 0.6481(11) 0.9275(10) 0.254(9) Uani 0.71 1 d PD A 1
O14 O 1.0853(14) 0.8397(8) 0.9600(9) 0.218(7) Uani 0.71 1 d PD A 1
O11A O 0.8787(18) 0.5975(10) 0.8695(14) 0.121(6) Uiso 0.29 1 d PD A 2
O12A O 1.1129(17) 0.711(2) 0.8604(16) 0.178(11) Uiso 0.29 1 d PD A 2
O13A O 1.034(2) 0.7536(18) 1.0153(8) 0.138(8) Uiso 0.29 1 d PD A 2
O14A O 0.928(2) 0.7933(16) 0.8983(18) 0.158(9) Uiso 0.29 1 d PD A 2
O21 O 0.4527(7) 0.6457(5) 0.3761(4) 0.119(2) Uani 1 1 d . . .
O22 O 0.5746(8) 0.7876(7) 0.5399(4) 0.142(3) Uani 1 1 d . . .
O23 O 0.7137(7) 0.7525(7) 0.4078(7) 0.152(3) Uani 1 1 d . . .
O24 O 0.5513(8) 0.8440(6) 0.4052(6) 0.136(2) Uani 1 1 d . . .
N N 1.0856(4) 0.9374(3) 0.7198(3) 0.0465(8) Uani 1 1 d . . .
N1 N 0.9285(4) 0.6859(3) 0.5708(3) 0.0460(8) Uani 1 1 d . . .
N2 N 1.0903(6) 1.2037(4) 0.7578(3) 0.0583(10) Uani 1 1 d . . .
H2N H 1.176(17) 1.219(10) 0.801(9) 0.070 Uiso 0.52(11) 1 d P . .
N3 N 1.3462(5) 1.2028(4) 0.8555(3) 0.0587(10) Uani 1 1 d . . .
H3N H 1.261(18) 1.213(12) 0.829(11) 0.070 Uiso 0.48(11) 1 d P . .
C1 C 0.5264(6) 0.7565(5) 0.7841(4) 0.0648(13) Uani 1 1 d . . .
C2 C 0.6793(6) 0.8505(5) 0.8017(5) 0.0680(14) Uani 1 1 d . . .
H2A H 0.7312 0.8806 0.8727 0.082 Uiso 1 1 calc R . .
H2B H 0.6661 0.9189 0.7957 0.082 Uiso 1 1 calc R . .
C3 C 0.5191(8) 0.6570(6) 0.8121(6) 0.0894(19) Uani 1 1 d . . .
H3A H 0.4150 0.6031 0.7973 0.134 Uiso 1 1 calc R . .
H3B H 0.5578 0.6917 0.8860 0.134 Uiso 1 1 calc R . .
H3C H 0.5798 0.6121 0.7712 0.134 Uiso 1 1 calc R . .
C11 C 1.1662(5) 0.8501(4) 0.6820(4) 0.0529(10) Uani 1 1 d . . .
H11A H 1.1774 0.8234 0.7350 0.063 Uiso 1 1 calc R . .
H11B H 1.2676 0.8902 0.6723 0.063 Uiso 1 1 calc R . .
C12 C 1.0809(5) 0.7399(4) 0.5787(4) 0.0472(9) Uani 1 1 d . . .
C13 C 1.1567(6) 0.6911(4) 0.4979(4) 0.0574(11) Uani 1 1 d . . .
H13A H 1.2612 0.7291 0.5034 0.069 Uiso 1 1 calc R . .
C14 C 1.0758(6) 0.5849(5) 0.4081(4) 0.0620(12) Uani 1 1 d . . .
H14A H 1.1253 0.5512 0.3525 0.074 Uiso 1 1 calc R . .
C15 C 0.9213(6) 0.5295(4) 0.4018(4) 0.0580(11) Uani 1 1 d . . .
H15A H 0.8660 0.4574 0.3423 0.070 Uiso 1 1 calc R . .
C16 C 0.8493(5) 0.5818(4) 0.4843(4) 0.0518(10) Uani 1 1 d . . .
C17 C 0.6817(6) 0.5221(5) 0.4839(5) 0.0699(14) Uani 1 1 d . . .
H17A H 0.6528 0.5720 0.5478 0.105 Uiso 1 1 calc R . .
H17B H 0.6637 0.4430 0.4797 0.105 Uiso 1 1 calc R . .
H17C H 0.6221 0.5136 0.4240 0.105 Uiso 1 1 calc R . .
C21 C 1.1014(6) 1.0010(4) 0.6533(4) 0.0545(10) Uani 1 1 d . . .
H21A H 1.0642 0.9405 0.5800 0.065 Uiso 1 1 calc R . .
H21B H 1.2088 1.0456 0.6594 0.065 Uiso 1 1 calc R . .
C22 C 1.0162(5) 1.0883(4) 0.6824(4) 0.0550(11) Uani 1 1 d . . .
C23 C 0.8700(7) 1.0553(6) 0.6351(6) 0.0815(17) Uani 1 1 d . . .
H23A H 0.8167 0.9761 0.5834 0.098 Uiso 1 1 calc R . .
C24 C 0.8029(9) 1.1473(10) 0.6683(8) 0.111(3) Uani 1 1 d . . .
H24A H 0.7034 1.1289 0.6392 0.133 Uiso 1 1 calc R . .
C25 C 0.8872(11) 1.2642(8) 0.7442(7) 0.098(2) Uani 1 1 d . . .
H25A H 0.8448 1.3251 0.7651 0.118 Uiso 1 1 calc R . .
C26 C 1.0305(9) 1.2908(6) 0.7883(5) 0.0789(17) Uani 1 1 d . . .
C27 C 1.1271(12) 1.4164(6) 0.8677(7) 0.123(3) Uani 1 1 d . . .
H27A H 1.2243 1.4162 0.8895 0.184 Uiso 1 1 calc R . .
H27B H 1.0771 1.4429 0.9280 0.184 Uiso 1 1 calc R . .
H27C H 1.1422 1.4712 0.8368 0.184 Uiso 1 1 calc R . .
C31 C 1.1355(6) 1.0206(4) 0.8350(3) 0.0528(10) Uani 1 1 d . . .
H31A H 1.1137 0.9719 0.8729 0.063 Uiso 1 1 calc R . .
H31B H 1.0755 1.0734 0.8574 0.063 Uiso 1 1 calc R . .
C32 C 1.3042(6) 1.1000(5) 0.8661(3) 0.0569(11) Uani 1 1 d . . .
C33 C 1.4101(7) 1.0666(6) 0.9037(5) 0.0786(16) Uani 1 1 d . . .
H33A H 1.3799 0.9949 0.9106 0.094 Uiso 1 1 calc R . .
C34 C 1.5618(8) 1.1423(8) 0.9308(5) 0.099(2) Uani 1 1 d . . .
H34A H 1.6352 1.1213 0.9555 0.119 Uiso 1 1 calc R . .
C35 C 1.6031(7) 1.2469(8) 0.9214(5) 0.093(2) Uani 1 1 d . . .
H35A H 1.7048 1.2987 0.9415 0.112 Uiso 1 1 calc R . .
C36 C 1.4965(7) 1.2773(5) 0.8823(4) 0.0748(16) Uani 1 1 d . . .
C37 C 1.5327(9) 1.3896(6) 0.8672(6) 0.108(3) Uani 1 1 d . . .
H37A H 1.4407 1.3916 0.8390 0.161 Uiso 1 1 calc R . .
H37B H 1.6043 1.3886 0.8188 0.161 Uiso 1 1 calc R . .
H37C H 1.5765 1.4607 0.9340 0.161 Uiso 1 1 calc R . .

loop_
_atom_site_aniso_label
_atom_site_aniso_U_11
_atom_site_aniso_U_22
_atom_site_aniso_U_33
_atom_site_aniso_U_23
_atom_site_aniso_U_13
_atom_site_aniso_U_12
Hg 0.04433(11) 0.05652(12) 0.05887(12) 0.02465(8) 0.01520(7) 0.02078(8)
Cl1 0.0953(11) 0.0836(10) 0.0725(9) 0.0409(8) 0.0139(8) 0.0428(9)
Cl2 0.0639(8) 0.0936(11) 0.0740(9) 0.0448(8) 0.0127(7) 0.0105(7)
O 0.063(3) 0.127(4) 0.134(4) 0.063(4) 0.023(3) 0.049(3)
O11 0.196(10) 0.204(10) 0.068(4) 0.057(5) 0.028(5) 0.136(8)
O12 0.140(9) 0.260(14) 0.095(6) 0.042(8) 0.039(6) 0.064(9)
O13 0.39(2) 0.252(16) 0.249(16) 0.142(14) 0.027(16) 0.233(18)
O14 0.282(18) 0.117(9) 0.202(13) 0.062(9) 0.002(13) 0.019(10)
O21 0.107(4) 0.106(4) 0.091(3) 0.032(3) 0.019(3) -0.011(3)
O22 0.131(5) 0.155(6) 0.072(3) 0.036(3) 0.004(3) -0.012(4)
O23 0.090(4) 0.188(7) 0.251(9) 0.155(7) 0.075(5) 0.060(4)
O24 0.113(5) 0.132(5) 0.191(7) 0.094(5) 0.015(5) 0.046(4)
N 0.0445(18) 0.0426(18) 0.0460(18) 0.0174(15) 0.0056(14) 0.0115(15)
N1 0.0386(17) 0.0458(18) 0.0494(19) 0.0184(15) 0.0065(14) 0.0146(15)
N2 0.072(3) 0.052(2) 0.057(2) 0.0283(19) 0.014(2) 0.023(2)
N3 0.058(2) 0.057(2) 0.0421(19) 0.0138(17) 0.0037(17) 0.0089(19)
C1 0.058(3) 0.070(3) 0.061(3) 0.021(2) 0.022(2) 0.028(3)
C2 0.062(3) 0.058(3) 0.073(3) 0.018(2) 0.024(3) 0.023(2)
C3 0.086(4) 0.087(4) 0.088(4) 0.039(4) 0.029(4) 0.022(4)
C11 0.041(2) 0.047(2) 0.063(3) 0.020(2) 0.0038(19) 0.0137(18)
C12 0.042(2) 0.042(2) 0.057(2) 0.0212(19) 0.0116(18) 0.0152(17)
C13 0.052(3) 0.056(3) 0.067(3) 0.029(2) 0.019(2) 0.020(2)
C14 0.076(3) 0.061(3) 0.058(3) 0.028(2) 0.027(2) 0.034(3)
C15 0.064(3) 0.050(2) 0.053(3) 0.017(2) 0.002(2) 0.019(2)
C16 0.048(2) 0.050(2) 0.057(3) 0.024(2) 0.0034(19) 0.0179(19)
C17 0.049(3) 0.062(3) 0.081(4) 0.021(3) 0.002(2) 0.012(2)
C21 0.061(3) 0.046(2) 0.048(2) 0.0203(19) 0.007(2) 0.011(2)
C22 0.054(3) 0.059(3) 0.057(3) 0.035(2) 0.007(2) 0.014(2)
C23 0.062(3) 0.093(4) 0.099(5) 0.061(4) -0.004(3) 0.013(3)
C24 0.075(5) 0.177(9) 0.145(8) 0.118(7) 0.025(5) 0.062(6)
C25 0.119(6) 0.115(6) 0.118(6) 0.080(5) 0.052(5) 0.074(5)
C26 0.106(5) 0.074(4) 0.090(4) 0.052(3) 0.041(4) 0.050(4)
C27 0.205(10) 0.065(4) 0.108(6) 0.037(4) 0.045(6) 0.064(5)
C31 0.064(3) 0.050(2) 0.044(2) 0.0212(19) 0.011(2) 0.019(2)
C32 0.063(3) 0.058(3) 0.039(2) 0.0117(19) 0.0022(19) 0.022(2)
C33 0.079(4) 0.071(3) 0.065(3) 0.013(3) -0.009(3) 0.027(3)
C34 0.081(5) 0.107(6) 0.075(4) 0.008(4) -0.017(3) 0.041(4)
C35 0.055(3) 0.110(6) 0.067(4) 0.015(4) -0.004(3) 0.006(4)
C36 0.071(3) 0.072(3) 0.041(2) 0.008(2) 0.003(2) 0.000(3)
C37 0.104(5) 0.089(5) 0.077(4) 0.031(4) 0.003(4) -0.022(4)

loop_
_atom_type_symbol
_atom_type_description
_atom_type_scat_dispersion_real
_atom_type_scat_dispersion_imag
_atom_type_scat_source
C C 0.0033 0.0016 'International Tables Vol C Tables 4.2.6.8 and 6.1.1.4'
H H 0.0000 0.0000 'International Tables Vol C Tables 4.2.6.8 and 6.1.1.4'
N N 0.0061 0.0033 'International Tables Vol C Tables 4.2.6.8 and 6.1.1.4'
O O 0.0106 0.0060 'International Tables Vol C Tables 4.2.6.8 and 6.1.1.4'
Cl Cl 0.1484 0.1585 'International Tables Vol C Tables 4.2.6.8 and 6.1.1.4'
Hg Hg -2.3894 9.2266 'International Tables Vol C Tables 4.2.6.8 and 6.1.1.4'

loop_
_geom_angle_atom_site_label_1
_geom_angle_atom_site_label_2
_geom_angle_atom_site_label_3
_geom_angle
_geom_angle_site_symmetry_1
_geom_angle_site_symmetry_3
_geom_angle_publ_flag
C2 Hg N1 173.17(17) . . ?
C2 Hg N 113.50(17) . . ?
N1 Hg N 73.33(12) . . ?
O13 Cl1 O14A 173.9(10) . . ?
O13 Cl1 O11 116.6(6) . . ?
O14A Cl1 O11 68.3(10) . . ?
O13 Cl1 O11A 71.6(9) . . ?
O14A Cl1 O11A 113.5(8) . . ?
O11 Cl1 O11A 79.4(8) . . ?
O13 Cl1 O12A 68.4(10) . . ?
O14A Cl1 O12A 111.6(8) . . ?
O11 Cl1 O12A 70.3(10) . . ?
O11A Cl1 O12A 109.1(8) . . ?
O13 Cl1 O13A 64.5(9) . . ?
O14A Cl1 O13A 110.2(8) . . ?
O11 Cl1 O13A 173.5(9) . . ?
O11A Cl1 O13A 106.8(7) . . ?
O12A Cl1 O13A 105.2(7) . . ?
O13 Cl1 O12 112.1(6) . . ?
O14A Cl1 O12 67.8(10) . . ?
O11 Cl1 O12 110.0(5) . . ?
O11A Cl1 O12 71.7(9) . . ?
O12A Cl1 O12 179.1(10) . . ?
O13A Cl1 O12 74.5(9) . . ?
O13 Cl1 O14 108.7(7) . . ?
O14A Cl1 O14 65.8(10) . . ?
O11 Cl1 O14 106.1(5) . . ?
O11A Cl1 O14 173.1(9) . . ?
O12A Cl1 O14 77.0(10) . . ?
O13A Cl1 O14 67.9(9) . . ?
O12 Cl1 O14 102.1(6) . . ?
O23 Cl2 O24 106.3(4) . . ?
O23 Cl2 O22 108.3(5) . . ?
O24 Cl2 O22 115.4(5) . . ?
O23 Cl2 O21 112.2(5) . . ?
O24 Cl2 O21 109.0(4) . . ?
O22 Cl2 O21 105.8(4) . . ?
C11 N C21 109.5(4) . . ?
C11 N C31 111.4(4) . . ?
C21 N C31 114.2(3) . . ?
C11 N Hg 97.3(2) . . ?
C21 N Hg 115.1(3) . . ?
C31 N Hg 108.2(3) . . ?
C16 N1 C12 120.3(4) . . ?
C16 N1 Hg 120.9(3) . . ?
C12 N1 Hg 118.5(3) . . ?
C26 N2 C22 123.4(6) . . ?
C32 N3 C36 119.9(5) . . ?
O C1 C3 120.9(6) . . ?
O C1 C2 121.4(6) . . ?
C3 C1 C2 117.8(5) . . ?
C1 C2 Hg 111.4(3) . . ?
N C11 C12 111.6(4) . . ?
N1 C12 C13 120.8(4) . . ?
N1 C12 C11 117.8(4) . . ?
C13 C12 C11 121.3(4) . . ?
C12 C13 C14 119.2(5) . . ?
C15 C14 C13 119.5(4) . . ?
C14 C15 C16 119.4(4) . . ?
N1 C16 C15 120.6(4) . . ?
N1 C16 C17 117.5(4) . . ?
C15 C16 C17 121.8(4) . . ?
N C21 C22 113.6(4) . . ?
N2 C22 C23 120.1(5) . . ?
N2 C22 C21 117.2(4) . . ?
C23 C22 C21 122.7(5) . . ?
C22 C23 C24 117.2(7) . . ?
C25 C24 C23 119.4(7) . . ?
C26 C25 C24 120.5(7) . . ?
N2 C26 C25 119.4(7) . . ?
N2 C26 C27 118.3(7) . . ?
C25 C26 C27 122.3(7) . . ?
N C31 C32 114.4(4) . . ?
N3 C32 C33 121.4(5) . . ?
N3 C32 C31 117.6(4) . . ?
C33 C32 C31 121.0(5) . . ?
C34 C33 C32 118.5(7) . . ?
C35 C34 C33 119.8(7) . . ?
C34 C35 C36 120.7(6) . . ?
N3 C36 C35 119.7(6) . . ?
N3 C36 C37 116.1(6) . . ?
C35 C36 C37 124.2(6) . . ?

loop_
_geom_bond_atom_site_label_1
_geom_bond_atom_site_label_2
_geom_bond_distance
_geom_bond_site_symmetry_2
_geom_bond_publ_flag
Hg C2 2.082(5) . ?
Hg N1 2.160(4) . ?
Hg N 2.615(4) . ?
Cl1 O13 1.308(7) . ?
Cl1 O14A 1.338(9) . ?
Cl1 O11 1.374(6) . ?
Cl1 O11A 1.384(9) . ?
Cl1 O12A 1.390(9) . ?
Cl1 O13A 1.401(9) . ?
Cl1 O12 1.406(7) . ?
Cl1 O14 1.433(8) . ?
Cl2 O23 1.380(6) . ?
Cl2 O24 1.383(6) . ?
Cl2 O22 1.401(6) . ?
Cl2 O21 1.418(5) . ?
O C1 1.205(7) . ?
N C11 1.469(6) . ?
N C21 1.478(6) . ?
N C31 1.487(5) . ?
N1 C16 1.346(6) . ?
N1 C12 1.355(5) . ?
N2 C26 1.326(7) . ?
N2 C22 1.350(7) . ?
N3 C32 1.339(7) . ?
N3 C36 1.369(7) . ?
C1 C3 1.486(9) . ?
C1 C2 1.492(8) . ?
C11 C12 1.515(6) . ?
C12 C13 1.373(6) . ?
C13 C14 1.384(7) . ?
C14 C15 1.378(7) . ?
C15 C16 1.378(7) . ?
C16 C17 1.511(7) . ?
C21 C22 1.502(7) . ?
C22 C23 1.371(7) . ?
C23 C24 1.425(11) . ?
C24 C25 1.382(12) . ?
C25 C26 1.349(11) . ?
C26 C27 1.489(11) . ?
C31 C32 1.523(7) . ?
C32 C33 1.385(8) . ?
C33 C34 1.383(10) . ?
C34 C35 1.352(11) . ?
C35 C36 1.374(10) . ?
C36 C37 1.495(10) . ?

loop_
_geom_hbond_atom_site_label_D
_geom_hbond_atom_site_label_H
_geom_hbond_atom_site_label_A
_geom_hbond_distance_DH
_geom_hbond_distance_HA
_geom_hbond_distance_DA
_geom_hbond_angle_DHA
_geom_hbond_site_symmetry_A
N2 H2N N3 0.92(16) 1.88(17) 2.766(7) 162(10) .
N3 H3N N2 0.95(18) 1.83(17) 2.766(7) 170(12) .

loop_
_geom_torsion_atom_site_label_1
_geom_torsion_atom_site_label_2
_geom_torsion_atom_site_label_3
_geom_torsion_atom_site_label_4
_geom_torsion
_geom_torsion_site_symmetry_1
_geom_torsion_site_symmetry_2
_geom_torsion_site_symmetry_3
_geom_torsion_site_symmetry_4
_geom_torsion_publ_flag
C2 Hg N C11 148.5(3) . . . . ?
N1 Hg N C11 -31.8(3) . . . . ?
C2 Hg N C21 -96.0(3) . . . . ?
N1 Hg N C21 83.7(3) . . . . ?
C2 Hg N C31 33.0(3) . . . . ?
N1 Hg N C31 -147.3(3) . . . . ?
C2 Hg N1 C16 15.5(17) . . . . ?
N Hg N1 C16 -162.1(4) . . . . ?
C2 Hg N1 C12 -170.4(16) . . . . ?
N Hg N1 C12 12.0(3) . . . . ?
O C1 C2 Hg -107.7(6) . . . . ?
C3 C1 C2 Hg 71.8(6) . . . . ?
N1 Hg C2 C1 3.6(19) . . . . ?
N Hg C2 C1 -178.9(4) . . . . ?
C21 N C11 C12 -72.8(5) . . . . ?
C31 N C11 C12 159.9(4) . . . . ?
Hg N C11 C12 47.1(4) . . . . ?
C16 N1 C12 C13 1.5(7) . . . . ?
Hg N1 C12 C13 -172.7(3) . . . . ?
C16 N1 C12 C11 -174.3(4) . . . . ?
Hg N1 C12 C11 11.5(5) . . . . ?
N C11 C12 N1 -46.5(6) . . . . ?
N C11 C12 C13 137.7(4) . . . . ?
N1 C12 C13 C14 -0.7(7) . . . . ?
C11 C12 C13 C14 175.0(4) . . . . ?
C12 C13 C14 C15 -0.6(7) . . . . ?
C13 C14 C15 C16 1.0(7) . . . . ?
C12 N1 C16 C15 -1.1(7) . . . . ?
Hg N1 C16 C15 173.0(3) . . . . ?
C12 N1 C16 C17 176.1(4) . . . . ?
Hg N1 C16 C17 -9.9(6) . . . . ?
C14 C15 C16 N1 -0.1(7) . . . . ?
C14 C15 C16 C17 -177.2(5) . . . . ?
C11 N C21 C22 177.2(4) . . . . ?
C31 N C21 C22 -57.2(5) . . . . ?
Hg N C21 C22 68.9(4) . . . . ?
C26 N2 C22 C23 -1.8(8) . . . . ?
C26 N2 C22 C21 177.6(5) . . . . ?
N C21 C22 N2 87.8(5) . . . . ?
N C21 C22 C23 -92.8(6) . . . . ?
N2 C22 C23 C24 0.6(8) . . . . ?
C21 C22 C23 C24 -178.8(5) . . . . ?
C22 C23 C24 C25 0.9(10) . . . . ?
C23 C24 C25 C26 -1.4(11) . . . . ?
C22 N2 C26 C25 1.3(9) . . . . ?
C22 N2 C26 C27 -176.4(6) . . . . ?
C24 C25 C26 N2 0.3(10) . . . . ?
C24 C25 C26 C27 177.9(7) . . . . ?
C11 N C31 C32 61.7(5) . . . . ?
C21 N C31 C32 -62.9(5) . . . . ?
Hg N C31 C32 167.5(3) . . . . ?
C36 N3 C32 C33 -0.1(7) . . . . ?
C36 N3 C32 C31 -179.9(4) . . . . ?
N C31 C32 N3 82.6(5) . . . . ?
N C31 C32 C33 -97.3(5) . . . . ?
N3 C32 C33 C34 0.2(8) . . . . ?
C31 C32 C33 C34 -180.0(5) . . . . ?
C32 C33 C34 C35 0.8(10) . . . . ?
C33 C34 C35 C36 -1.8(11) . . . . ?
C32 N3 C36 C35 -0.9(7) . . . . ?
C32 N3 C36 C37 179.6(5) . . . . ?
C34 C35 C36 N3 1.9(10) . . . . ?
C34 C35 C36 C37 -178.7(7) . . . . ?
